data_4074959
loop_
_publ_author_name
'Prokhorov, Anton M.'
'Kozhevnikov, Dmitry N.'
'Rusinov, Vladimir L.'
'Chupakhin, Oleg N.'
'Glukhov, Ivan V.'
'Antipin, Mikhail Yu.'
'Kazheva, Olga N.'
'Chekhlov, Anatolii N.'
'Dyachenko, Oleg A.'

_publ_section_title
;
 Carborane-Functionalized Polyaza Aromatic Ligands:&#x00A0; Synthesis,
 Crystal Structure, and a Copper(II) Complex
;
_journal_issue 12
_journal_name_full Organometallics
_journal_page_first 2972
_journal_paper_doi 10.1021/om051058v
_journal_volume 25
_journal_year 2006
_chemical_formula_moiety 'C24 H27 B9 N2'
_chemical_formula_sum 'C24 H27 B9 N2'
_chemical_formula_weight 440.77
_chemical_name_systematic
;
1-(5-phenyl-2,2'-bipyridine-6-yl)-2-phenyl-1,2-dicarba-nido-undecaborane
;
_space_group_IT_number 14
_symmetry_cell_setting monoclinic
_symmetry_space_group_name_Hall '-P 2ybc'
_symmetry_space_group_name_H-M 'P 1 21/c 1'
_atom_sites_solution_primary direct
_atom_sites_solution_secondary difmap
_audit_creation_method SHELXL-97
_cell_angle_alpha 90.00
_cell_angle_beta 96.781(4)
_cell_angle_gamma 90.00
_cell_formula_units_Z 4
_cell_length_a 10.5741(18)
_cell_length_b 15.120(2)
_cell_length_c 14.707(2)
_cell_measurement_reflns_used 966
_cell_measurement_temperature 120(2)
_cell_measurement_theta_max 20
_cell_measurement_theta_min 3
_cell_volume 2334.9(6)
_computing_cell_refinement 'SAINTPlus (Bruker, 1998a)'
_computing_data_collection 'SMART (Bruker, 1998b)'
_computing_data_reduction 'SAINTPlus (Bruker, 1998a)'
_computing_molecular_graphics 'SHELXTL ver. 5.1 (Sheldrick, 1998b)'
_computing_publication_material 'SHELXTL ver. 5.1 (Sheldrick, 1998b)'
_computing_structure_refinement 'SHELXTL ver. 5.1 (Sheldrick, 1998b)'
_computing_structure_solution 'SHELXTL ver. 5.1 (Sheldrick, 1998b)'
_diffrn_ambient_temperature 120(2)
_diffrn_measured_fraction_theta_full 0.981
_diffrn_measured_fraction_theta_max 0.981
_diffrn_measurement_device_type 'Bruker SMART 1000 CCD area detector'
_diffrn_measurement_method 'phi and omega scans'
_diffrn_radiation_monochromator graphite
_diffrn_radiation_source 'fine-focus sealed tube'
_diffrn_radiation_type MoK\a
_diffrn_radiation_wavelength 0.71073
_diffrn_reflns_av_R_equivalents 0.1742
_diffrn_reflns_av_sigmaI/netI 0.2663
_diffrn_reflns_limit_h_max 13
_diffrn_reflns_limit_h_min -12
_diffrn_reflns_limit_k_max 13
_diffrn_reflns_limit_k_min -18
_diffrn_reflns_limit_l_max 14
_diffrn_reflns_limit_l_min -18
_diffrn_reflns_number 12163
_diffrn_reflns_theta_full 26.02
_diffrn_reflns_theta_max 26.02
_diffrn_reflns_theta_min 1.94
_exptl_absorpt_coefficient_mu 0.067
_exptl_absorpt_correction_T_max 0.801246
_exptl_absorpt_correction_T_min 0.404554
_exptl_absorpt_correction_type multi-scan
_exptl_absorpt_process_details 'SADABS (Sheldrick, 1998a)'
_exptl_crystal_colour yellow
_exptl_crystal_density_diffrn 1.254
_exptl_crystal_density_method 'not measured'
_exptl_crystal_description prism
_exptl_crystal_F_000 920
_exptl_crystal_size_max 0.1
_exptl_crystal_size_mid 0.09
_exptl_crystal_size_min 0.08
_refine_diff_density_max 0.240
_refine_diff_density_min -0.180
_refine_diff_density_rms 0.046
_refine_ls_extinction_method none
_refine_ls_goodness_of_fit_ref 0.841
_refine_ls_hydrogen_treatment mixed
_refine_ls_matrix_type full
_refine_ls_number_parameters 360
_refine_ls_number_reflns 4510
_refine_ls_number_restraints 0
_refine_ls_restrained_S_all 0.841
_refine_ls_R_factor_all 0.1972
_refine_ls_R_factor_gt 0.0629
_refine_ls_shift/su_max 0.000
_refine_ls_shift/su_mean 0.000
_refine_ls_structure_factor_coef Fsqd
_refine_ls_weighting_details 'calc w=1/[\s^2^(Fo^2^)+(0.0010P)^2^+0.0800P] where P=(Fo^2^+2Fc^2^)/3'
_refine_ls_weighting_scheme calc
_refine_ls_wR_factor_gt 0.0768
_refine_ls_wR_factor_ref 0.0995
_reflns_number_gt 1670
_reflns_number_total 4510
_reflns_threshold_expression I>2\s(I)
_cod_data_source_file om051058vsi20051210_060801.cif
_cod_data_source_block 5
_cod_depositor_comments
;
The following automatic conversions were performed:

'_symmetry_cell_setting' value 'Monoclinic' changed to 'monoclinic'
according to /home/saulius/struct/CIF-dictionaries/cif_core.dic
dictionary named 'cif_core.dic' version 2.4.1 from 2010-06-29.

Automatic conversion script
Id: cif_fix_values 1715 2011-07-08 13:25:40Z adriana 
;
_cod_original_cell_volume 2335.0(7)
_cod_original_sg_symbol_H-M 'P 21/c'
_cod_database_code 4074959

loop_
_symmetry_equiv_pos_as_xyz
'x, y, z'
'-x, y+1/2, -z+1/2'
'-x, -y, -z'
'x, -y-1/2, z-1/2'

loop_
_atom_site_label
_atom_site_type_symbol
_atom_site_fract_x
_atom_site_fract_y
_atom_site_fract_z
_atom_site_U_iso_or_equiv
_atom_site_adp_type
_atom_site_occupancy
_atom_site_symmetry_multiplicity
_atom_site_calc_flag
_atom_site_refinement_flags
C1 C 0.8236(2) -0.1307(2) 1.1383(2) 0.0297(8) Uani 1 1 d .
C2 C 0.7322(2) -0.0650(2) 1.0784(2) 0.0278(8) Uani 1 1 d .
B3 B 0.6190(3) -0.0216(2) 1.1280(3) 0.0332(10) Uani 1 1 d .
H3 H 0.538(2) -0.0007(17) 1.0854(19) 0.039(8) Uiso 1 1 d .
B4 B 0.6364(3) -0.0649(3) 1.2416(3) 0.0344(11) Uani 1 1 d .
H1 H 0.660(3) -0.129(2) 1.202(3) 0.093(13) Uiso 1 1 d .
H4 H 0.5637(19) -0.0708(15) 1.2895(17) 0.020(7) Uiso 1 1 d .
B5 B 0.7724(3) -0.1405(3) 1.2376(3) 0.0364(11) Uani 1 1 d .
H5 H 0.787(2) -0.2028(17) 1.2775(19) 0.032(8) Uiso 1 1 d .
B6 B 0.8848(3) -0.0277(2) 1.1177(3) 0.0301(10) Uani 1 1 d .
H6 H 0.9592(18) -0.0168(14) 1.0723(16) 0.014(7) Uiso 1 1 d .
B7 B 0.7539(3) 0.0437(3) 1.1132(3) 0.0332(10) Uani 1 1 d .
H7 H 0.7516(18) 0.0983(15) 1.0698(17) 0.008(7) Uiso 1 1 d .
B8 B 0.6936(3) 0.0396(3) 1.2190(3) 0.0315(10) Uani 1 1 d .
H8 H 0.6568(18) 0.1005(15) 1.2461(16) 0.008(6) Uiso 1 1 d .
B9 B 0.7908(3) -0.0352(3) 1.2916(3) 0.0357(10) Uani 1 1 d .
H9 H 0.8121(19) -0.0319(14) 1.3677(18) 0.012(7) Uiso 1 1 d .
B10 B 0.9080(3) -0.0741(3) 1.2262(3) 0.0341(10) Uani 1 1 d .
H10 H 0.992(2) -0.1006(16) 1.2578(19) 0.039(9) Uiso 1 1 d .
B11 B 0.8612(3) 0.0349(3) 1.2137(3) 0.0363(11) Uani 1 1 d .
H11 H 0.935(2) 0.0843(18) 1.235(2) 0.055(10) Uiso 1 1 d .
C12 C 0.8820(3) -0.2062(2) 1.0916(2) 0.0321(8) Uani 1 1 d .
C13 C 0.8828(3) -0.2901(2) 1.1297(2) 0.0335(9) Uani 1 1 d .
H13 H 0.8477 -0.2984 1.1842 0.040 Uiso 1 1 calc R
C14 C 0.9344(3) -0.3616(2) 1.0887(3) 0.0385(9) Uani 1 1 d .
H14 H 0.9339 -0.4171 1.1158 0.046 Uiso 1 1 calc R
C15 C 0.9871(3) -0.3512(2) 1.0070(3) 0.0443(10) Uani 1 1 d .
H15 H 1.0213 -0.3991 0.9788 0.053 Uiso 1 1 calc R
C16 C 0.9873(3) -0.2681(2) 0.9692(2) 0.0379(9) Uani 1 1 d .
H16 H 1.0211 -0.2600 0.9142 0.045 Uiso 1 1 calc R
C17 C 0.9380(3) -0.1963(2) 1.0115(2) 0.0337(9) Uani 1 1 d .
H17 H 0.9426 -0.1403 0.9858 0.040 Uiso 1 1 calc R
C18 C 0.7038(2) -0.0825(2) 0.9786(2) 0.0277(8) Uani 1 1 d .
N19 N 0.7318(2) -0.01800(19) 0.9215(2) 0.0281(7) Uani 1 1 d .
H19 H 0.754(3) 0.047(3) 0.951(3) 0.094(14) Uiso 1 1 d .
C20 C 0.7094(2) -0.0188(2) 0.8288(2) 0.0258(8) Uani 1 1 d .
C21 C 0.6582(2) -0.0947(2) 0.7893(2) 0.0301(8) Uani 1 1 d .
H21 H 0.6456 -0.1004 0.7259 0.036 Uiso 1 1 calc R
C22 C 0.6255(2) -0.1623(2) 0.8442(2) 0.0318(9) Uani 1 1 d .
H22 H 0.5899 -0.2133 0.8166 0.038 Uiso 1 1 calc R
C23 C 0.6436(3) -0.1577(2) 0.9396(2) 0.0275(8) Uani 1 1 d .
C24 C 0.5969(2) -0.2332(2) 0.9907(2) 0.0258(8) Uani 1 1 d .
C25 C 0.5081(3) -0.2199(2) 1.0524(2) 0.0333(9) Uani 1 1 d .
H25 H 0.4828 -0.1630 1.0661 0.040 Uiso 1 1 calc R
C26 C 0.4578(3) -0.2930(2) 1.0934(2) 0.0347(9) Uani 1 1 d .
H26 H 0.3997 -0.2845 1.1354 0.042 Uiso 1 1 calc R
C27 C 0.4927(3) -0.3768(2) 1.0727(2) 0.0344(9) Uani 1 1 d .
H27 H 0.4578 -0.4253 1.0996 0.041 Uiso 1 1 calc R
C28 C 0.5805(3) -0.3887(2) 1.0113(2) 0.0335(9) Uani 1 1 d .
H28 H 0.6053 -0.4456 0.9973 0.040 Uiso 1 1 calc R
C29 C 0.6315(3) -0.3175(2) 0.9707(2) 0.0317(8) Uani 1 1 d .
H29 H 0.6901 -0.3267 0.9292 0.038 Uiso 1 1 calc R
C30 C 0.7371(2) 0.0631(2) 0.7832(2) 0.0281(8) Uani 1 1 d .
N31 N 0.7793(2) 0.12868(18) 0.83952(19) 0.0312(7) Uani 1 1 d .
C32 C 0.8021(2) 0.2060(2) 0.8020(2) 0.0309(8) Uani 1 1 d .
H32 H 0.8343 0.2519 0.8400 0.037 Uiso 1 1 calc R
C33 C 0.7802(2) 0.2211(2) 0.7096(3) 0.0377(10) Uani 1 1 d .
H33 H 0.7939 0.2770 0.6863 0.045 Uiso 1 1 calc R
C34 C 0.7382(3) 0.1540(2) 0.6517(3) 0.0377(9) Uani 1 1 d .
H34 H 0.7254 0.1627 0.5887 0.045 Uiso 1 1 calc R
C35 C 0.7152(3) 0.0729(2) 0.6893(2) 0.0347(9) Uani 1 1 d .
H35 H 0.6856 0.0257 0.6522 0.042 Uiso 1 1 calc R

loop_
_atom_site_aniso_label
_atom_site_aniso_U_11
_atom_site_aniso_U_22
_atom_site_aniso_U_33
_atom_site_aniso_U_23
_atom_site_aniso_U_13
_atom_site_aniso_U_12
C1 0.0281(17) 0.023(2) 0.036(2) -0.0002(18) -0.0036(16) 0.0030(14)
C2 0.0269(17) 0.028(2) 0.027(2) 0.0068(17) -0.0023(15) 0.0023(14)
B3 0.029(2) 0.034(3) 0.035(3) 0.001(2) -0.0025(19) 0.0053(19)
B4 0.021(2) 0.044(3) 0.037(3) -0.005(2) 0.0030(18) 0.0031(18)
B5 0.027(2) 0.034(3) 0.045(3) 0.007(2) -0.006(2) 0.0038(18)
B6 0.025(2) 0.028(2) 0.037(3) -0.001(2) 0.0030(19) -0.0013(17)
B7 0.038(2) 0.026(3) 0.034(3) -0.003(2) -0.0027(19) 0.0020(18)
B8 0.034(2) 0.035(3) 0.024(3) -0.005(2) -0.0011(18) 0.0054(18)
B9 0.034(2) 0.039(3) 0.033(3) 0.005(2) 0.000(2) 0.0045(18)
B10 0.028(2) 0.042(3) 0.030(3) -0.005(2) -0.0046(18) 0.0029(19)
B11 0.031(2) 0.039(3) 0.038(3) -0.003(2) 0.003(2) -0.0031(19)
C12 0.0263(17) 0.035(2) 0.034(2) -0.0043(19) -0.0013(16) -0.0016(15)
C13 0.0343(18) 0.030(2) 0.034(2) 0.0012(19) -0.0059(16) -0.0026(16)
C14 0.044(2) 0.026(2) 0.041(3) -0.0022(19) -0.0117(19) 0.0055(17)
C15 0.038(2) 0.041(3) 0.051(3) -0.014(2) -0.0064(19) 0.0130(17)
C16 0.0335(19) 0.041(2) 0.039(3) -0.003(2) 0.0007(17) 0.0067(17)
C17 0.0349(19) 0.030(2) 0.034(3) -0.0011(18) -0.0062(17) 0.0004(16)
C18 0.0178(15) 0.033(2) 0.032(2) 0.0006(19) 0.0023(15) 0.0038(14)
N19 0.0238(14) 0.0268(18) 0.033(2) 0.0008(16) 0.0005(13) 0.0032(12)
C20 0.0171(15) 0.036(2) 0.025(2) 0.0019(19) 0.0025(14) 0.0025(14)
C21 0.0331(17) 0.024(2) 0.032(2) -0.0003(19) -0.0004(16) 0.0036(15)
C22 0.0243(17) 0.027(2) 0.043(3) -0.0018(19) -0.0021(16) 0.0033(14)
C23 0.0256(17) 0.028(2) 0.029(2) -0.0044(18) 0.0016(15) 0.0048(15)
C24 0.0198(16) 0.027(2) 0.029(2) -0.0007(17) -0.0038(15) -0.0043(14)
C25 0.0307(18) 0.033(2) 0.034(2) -0.0015(18) -0.0059(16) 0.0027(15)
C26 0.0291(18) 0.041(2) 0.033(2) 0.001(2) 0.0019(16) -0.0041(17)
C27 0.0379(19) 0.033(2) 0.030(2) 0.0046(18) -0.0060(17) -0.0072(16)
C28 0.0340(18) 0.034(2) 0.032(2) 0.0036(18) -0.0003(17) -0.0039(16)
C29 0.0311(18) 0.034(2) 0.028(2) -0.0032(18) -0.0056(15) -0.0048(16)
C30 0.0187(16) 0.029(2) 0.037(3) -0.0004(19) 0.0060(16) 0.0018(14)
N31 0.0254(14) 0.0257(17) 0.043(2) -0.0027(16) 0.0045(13) 0.0021(12)
C32 0.0264(18) 0.025(2) 0.041(3) -0.0025(19) 0.0024(16) -0.0012(15)
C33 0.0248(17) 0.034(2) 0.055(3) 0.002(2) 0.0076(18) 0.0061(15)
C34 0.0308(18) 0.041(2) 0.040(3) 0.006(2) 0.0006(16) 0.0018(16)
C35 0.0329(18) 0.035(2) 0.033(3) 0.0028(19) -0.0078(16) -0.0073(16)

loop_
_atom_type_symbol
_atom_type_description
_atom_type_scat_dispersion_real
_atom_type_scat_dispersion_imag
_atom_type_scat_source
C C 0.0033 0.0016 'International Tables Vol C Tables 4.2.6.8 and 6.1.1.4'
H H 0.0000 0.0000 'International Tables Vol C Tables 4.2.6.8 and 6.1.1.4'
B B 0.0013 0.0007 'International Tables Vol C Tables 4.2.6.8 and 6.1.1.4'
N N 0.0061 0.0033 'International Tables Vol C Tables 4.2.6.8 and 6.1.1.4'

loop_
_geom_angle_atom_site_label_1
_geom_angle_atom_site_label_2
_geom_angle_atom_site_label_3
_geom_angle
C12 C1 C2 118.7(3)
C12 C1 B5 122.7(3)
C2 C1 B5 108.2(2)
C12 C1 B10 121.3(2)
C2 C1 B10 109.8(2)
B5 C1 B10 64.3(2)
C12 C1 B6 115.0(2)
C2 C1 B6 63.43(19)
B5 C1 B6 114.4(3)
B10 C1 B6 60.6(2)
C18 C2 C1 118.6(3)
C18 C2 B3 116.4(3)
C1 C2 B3 116.2(3)
C18 C2 B7 117.8(3)
C1 C2 B7 112.4(3)
B3 C2 B7 63.8(2)
C18 C2 B6 117.2(2)
C1 C2 B6 62.42(19)
B3 C2 B6 115.2(3)
B7 C2 B6 60.54(19)
C2 B3 B8 105.8(3)
C2 B3 B7 61.27(19)
B8 B3 B7 59.9(2)
C2 B3 B4 105.9(3)
B8 B3 B4 59.1(2)
B7 B3 B4 108.9(3)
B8 B4 B9 61.5(2)
B8 B4 B3 59.1(2)
B9 B4 B3 106.5(3)
B8 B4 B5 105.5(2)
B9 B4 B5 59.0(2)
B3 B4 B5 101.1(3)
C1 B5 B9 106.8(3)
C1 B5 B10 60.3(2)
B9 B5 B10 59.3(2)
C1 B5 B4 108.5(3)
B9 B5 B4 58.4(2)
B10 B5 B4 107.1(3)
C1 B6 B10 59.2(2)
C1 B6 C2 54.15(17)
B10 B6 C2 101.5(2)
C1 B6 B11 104.8(3)
B10 B6 B11 59.5(2)
C2 B6 B11 103.3(2)
C1 B6 B7 104.6(2)
B10 B6 B7 108.0(3)
C2 B6 B7 59.35(19)
B11 B6 B7 60.5(2)
C2 B7 B8 100.4(3)
C2 B7 B11 103.1(3)
B8 B7 B11 61.2(2)
C2 B7 B6 60.11(19)
B8 B7 B6 108.3(3)
B11 B7 B6 59.5(2)
C2 B7 B3 54.92(19)
B8 B7 B3 59.2(2)
B11 B7 B3 107.7(3)
B6 B7 B3 107.3(3)
B3 B8 B4 61.7(2)
B3 B8 B7 60.9(2)
B4 B8 B7 111.9(3)
B3 B8 B11 107.9(3)
B4 B8 B11 110.0(3)
B7 B8 B11 59.6(2)
B3 B8 B9 107.4(3)
B4 B8 B9 60.0(2)
B7 B8 B9 107.9(3)
B11 B8 B9 59.9(2)
B10 B9 B4 111.4(3)
B10 B9 B5 60.2(2)
B4 B9 B5 62.6(2)
B10 B9 B11 58.3(2)
B4 B9 B11 108.6(3)
B5 B9 B11 106.1(3)
B10 B9 B8 106.1(3)
B4 B9 B8 58.4(2)
B5 B9 B8 105.9(3)
B11 B9 B8 59.8(2)
C1 B10 B11 106.2(3)
C1 B10 B6 60.2(2)
B11 B10 B6 60.5(2)
C1 B10 B9 104.0(2)
B11 B10 B9 61.7(2)
B6 B10 B9 109.6(3)
C1 B10 B5 55.5(2)
B11 B10 B5 109.0(3)
B6 B10 B5 106.7(3)
B9 B10 B5 60.5(2)
B10 B11 B6 60.0(2)
B10 B11 B7 108.1(3)
B6 B11 B7 60.0(2)
B10 B11 B8 107.9(3)
B6 B11 B8 107.2(3)
B7 B11 B8 59.2(2)
B10 B11 B9 60.0(2)
B6 B11 B9 107.9(3)
B7 B11 B9 107.9(3)
B8 B11 B9 60.3(2)
C13 C12 C17 117.4(3)
C13 C12 C1 119.6(3)
C17 C12 C1 123.1(3)
C14 C13 C12 121.5(3)
C13 C14 C15 120.5(3)
C16 C15 C14 118.2(3)
C15 C16 C17 121.1(3)
C16 C17 C12 121.2(3)
N19 C18 C23 117.3(3)
N19 C18 C2 117.0(3)
C23 C18 C2 125.6(3)
C18 N19 C20 126.7(3)
N19 C20 C21 116.6(3)
N19 C20 C30 115.8(3)
C21 C20 C30 127.5(3)
C22 C21 C20 119.3(3)
C21 C22 C23 122.7(3)
C22 C23 C18 117.2(3)
C22 C23 C24 117.2(3)
C18 C23 C24 125.6(3)
C29 C24 C25 119.5(3)
C29 C24 C23 119.7(3)
C25 C24 C23 120.6(3)
C26 C25 C24 119.2(3)
C27 C26 C25 120.9(3)
C26 C27 C28 119.1(3)
C29 C28 C27 120.8(3)
C24 C29 C28 120.6(3)
N31 C30 C35 123.1(3)
N31 C30 C20 114.6(3)
C35 C30 C20 122.2(3)
C32 N31 C30 117.4(3)
N31 C32 C33 122.8(3)
C34 C33 C32 119.9(3)
C33 C34 C35 118.1(4)
C34 C35 C30 118.7(3)

loop_
_geom_bond_atom_site_label_1
_geom_bond_atom_site_label_2
_geom_bond_distance
C1 C12 1.503(4)
C1 C2 1.579(4)
C1 B5 1.623(5)
C1 B10 1.711(5)
C1 B6 1.727(5)
C2 C18 1.486(4)
C2 B3 1.614(4)
C2 B7 1.729(5)
C2 B6 1.743(4)
B3 B8 1.738(5)
B3 B7 1.770(5)
B3 B4 1.784(6)
B4 B8 1.738(5)
B4 B9 1.768(5)
B4 B5 1.843(5)
B5 B9 1.780(6)
B5 B10 1.775(5)
B6 B10 1.735(6)
B6 B11 1.742(5)
B6 B7 1.750(5)
B7 B8 1.751(5)
B7 B11 1.758(6)
B8 B11 1.785(5)
B8 B9 1.794(6)
B9 B10 1.757(5)
B9 B11 1.787(6)
B10 B11 1.725(6)
C12 C13 1.386(4)
C12 C17 1.388(4)
C13 C14 1.382(4)
C14 C15 1.391(5)
C15 C16 1.373(4)
C16 C17 1.384(4)
C18 N19 1.344(4)
C18 C23 1.393(4)
N19 C20 1.355(4)
C20 C21 1.369(4)
C20 C30 1.456(4)
C21 C22 1.371(4)
C22 C23 1.395(4)
C23 C24 1.484(4)
C24 C29 1.368(4)
C24 C25 1.395(4)
C25 C26 1.394(4)
C26 C27 1.365(4)
C27 C28 1.381(4)
C28 C29 1.371(4)
C30 N31 1.335(4)
C30 C35 1.380(4)
N31 C32 1.327(4)
C32 C33 1.371(4)
C33 C34 1.365(4)
C34 C35 1.378(4)

loop_
_geom_torsion_atom_site_label_1
_geom_torsion_atom_site_label_2
_geom_torsion_atom_site_label_3
_geom_torsion_atom_site_label_4
_geom_torsion
C12 C1 C2 C18 2.3(4)
B5 C1 C2 C18 -143.7(3)
B10 C1 C2 C18 147.9(3)
B6 C1 C2 C18 107.6(3)
C12 C1 C2 B3 148.5(3)
B5 C1 C2 B3 2.6(4)
B10 C1 C2 B3 -65.9(3)
B6 C1 C2 B3 -106.1(3)
C12 C1 C2 B7 -140.7(3)
B5 C1 C2 B7 73.3(3)
B10 C1 C2 B7 4.9(3)
B6 C1 C2 B7 -35.4(3)
C12 C1 C2 B6 -105.4(3)
B5 C1 C2 B6 108.7(3)
B10 C1 C2 B6 40.3(2)
C18 C2 B3 B8 -151.1(3)
C1 C2 B3 B8 61.9(3)
B7 C2 B3 B8 -41.5(3)
B6 C2 B3 B8 -8.3(4)
C18 C2 B3 B7 -109.6(3)
C1 C2 B3 B7 103.4(3)
B6 C2 B3 B7 33.2(3)
C18 C2 B3 B4 147.1(3)
C1 C2 B3 B4 0.2(4)
B7 C2 B3 B4 -103.2(3)
B6 C2 B3 B4 -70.0(3)
C2 B3 B4 B8 99.1(3)
B7 B3 B4 B8 34.6(2)
C2 B3 B4 B9 58.3(3)
B8 B3 B4 B9 -40.9(3)
B7 B3 B4 B9 -6.2(4)
C2 B3 B4 B5 -2.4(3)
B8 B3 B4 B5 -101.6(3)
B7 B3 B4 B5 -66.9(3)
C12 C1 B5 B9 150.2(3)
C2 C1 B5 B9 -65.6(3)
B10 C1 B5 B9 38.1(2)
B6 C1 B5 B9 2.8(4)
C12 C1 B5 B10 112.1(3)
C2 C1 B5 B10 -103.7(3)
B6 C1 B5 B10 -35.3(3)
C12 C1 B5 B4 -148.3(3)
C2 C1 B5 B4 -4.1(4)
B10 C1 B5 B4 99.6(3)
B6 C1 B5 B4 64.3(3)
B8 B4 B5 C1 -56.8(4)
B9 B4 B5 C1 -98.7(3)
B3 B4 B5 C1 4.0(3)
B8 B4 B5 B9 42.0(3)
B3 B4 B5 B9 102.7(3)
B8 B4 B5 B10 6.9(4)
B9 B4 B5 B10 -35.1(3)
B3 B4 B5 B10 67.6(4)
C12 C1 B6 B10 -113.3(3)
C2 C1 B6 B10 135.7(3)
B5 C1 B6 B10 36.7(3)
C12 C1 B6 C2 111.0(3)
B5 C1 B6 C2 -99.0(3)
B10 C1 B6 C2 -135.7(3)
C12 C1 B6 B11 -153.1(3)
C2 C1 B6 B11 95.9(3)
B5 C1 B6 B11 -3.2(3)
B10 C1 B6 B11 -39.8(2)
C12 C1 B6 B7 144.2(3)
C2 C1 B6 B7 33.1(3)
B5 C1 B6 B7 -65.9(4)
B10 C1 B6 B7 -102.6(3)
C18 C2 B6 C1 -109.8(3)
B3 C2 B6 C1 107.7(3)
B7 C2 B6 C1 142.1(3)
C18 C2 B6 B10 -147.5(3)
C1 C2 B6 B10 -37.8(2)
B3 C2 B6 B10 69.9(3)
B7 C2 B6 B10 104.3(3)
C18 C2 B6 B11 151.4(3)
C1 C2 B6 B11 -98.8(3)
B3 C2 B6 B11 8.9(4)
B7 C2 B6 B11 43.3(3)
C18 C2 B6 B7 108.2(3)
C1 C2 B6 B7 -142.1(3)
B3 C2 B6 B7 -34.3(3)
C18 C2 B7 B8 147.5(2)
C1 C2 B7 B8 -69.2(3)
B3 C2 B7 B8 40.0(2)
B6 C2 B7 B8 -105.3(3)
C18 C2 B7 B11 -149.9(2)
C1 C2 B7 B11 -6.6(3)
B3 C2 B7 B11 102.6(3)
B6 C2 B7 B11 -42.7(2)
C18 C2 B7 B6 -107.2(3)
C1 C2 B7 B6 36.1(3)
B3 C2 B7 B6 145.3(3)
C18 C2 B7 B3 107.5(3)
C1 C2 B7 B3 -109.2(3)
B6 C2 B7 B3 -145.3(3)
C1 B6 B7 C2 -31.0(2)
B10 B6 B7 C2 -92.9(3)
B11 B6 B7 C2 -130.0(3)
C1 B6 B7 B8 60.7(3)
B10 B6 B7 B8 -1.2(4)
C2 B6 B7 B8 91.6(3)
B11 B6 B7 B8 -38.3(3)
C1 B6 B7 B11 99.0(3)
B10 B6 B7 B11 37.1(3)
C2 B6 B7 B11 130.0(3)
C1 B6 B7 B3 -1.8(4)
B10 B6 B7 B3 -63.7(4)
C2 B6 B7 B3 29.2(3)
B11 B6 B7 B3 -100.8(3)
B8 B3 B7 C2 132.5(3)
B4 B3 B7 C2 98.2(3)
C2 B3 B7 B8 -132.5(3)
B4 B3 B7 B8 -34.3(3)
C2 B3 B7 B11 -93.9(3)
B8 B3 B7 B11 38.7(3)
B4 B3 B7 B11 4.3(4)
C2 B3 B7 B6 -31.1(3)
B8 B3 B7 B6 101.4(3)
B4 B3 B7 B6 67.1(3)
C2 B3 B8 B4 -99.4(3)
B7 B3 B8 B4 -141.6(3)
C2 B3 B8 B7 42.2(3)
B4 B3 B8 B7 141.6(3)
C2 B3 B8 B11 4.1(4)
B7 B3 B8 B11 -38.0(3)
B4 B3 B8 B11 103.5(3)
C2 B3 B8 B9 -59.1(3)
B7 B3 B8 B9 -101.2(3)
B4 B3 B8 B9 40.3(2)
B9 B4 B8 B3 134.5(3)
B5 B4 B8 B3 93.8(3)
B9 B4 B8 B7 98.6(3)
B3 B4 B8 B7 -35.8(3)
B5 B4 B8 B7 58.0(4)
B9 B4 B8 B11 34.3(3)
B3 B4 B8 B11 -100.1(3)
B5 B4 B8 B11 -6.4(4)
B3 B4 B8 B9 -134.5(3)
B5 B4 B8 B9 -40.7(3)
C2 B7 B8 B3 -37.8(2)
B11 B7 B8 B3 -137.2(3)
B6 B7 B8 B3 -99.6(3)
C2 B7 B8 B4 -1.7(3)
B11 B7 B8 B4 -101.0(3)
B6 B7 B8 B4 -63.4(3)
B3 B7 B8 B4 36.2(3)
C2 B7 B8 B11 99.4(3)
B6 B7 B8 B11 37.6(2)
B3 B7 B8 B11 137.2(3)
C2 B7 B8 B9 62.5(3)
B11 B7 B8 B9 -36.9(3)
B6 B7 B8 B9 0.7(3)
B3 B7 B8 B9 100.3(3)
B8 B4 B9 B10 -96.3(3)
B3 B4 B9 B10 -56.6(4)
B5 B4 B9 B10 36.6(3)
B8 B4 B9 B5 -132.9(3)
B3 B4 B9 B5 -93.2(3)
B8 B4 B9 B11 -34.0(3)
B3 B4 B9 B11 5.7(4)
B5 B4 B9 B11 98.9(3)
B3 B4 B9 B8 39.7(3)
B5 B4 B9 B8 132.9(3)
C1 B5 B9 B10 -38.6(3)
B4 B5 B9 B10 -140.2(3)
C1 B5 B9 B4 101.7(3)
B10 B5 B9 B4 140.2(3)
C1 B5 B9 B11 -1.3(3)
B10 B5 B9 B11 37.3(3)
B4 B5 B9 B11 -103.0(3)
C1 B5 B9 B8 61.2(3)
B10 B5 B9 B8 99.8(3)
B4 B5 B9 B8 -40.5(3)
B3 B8 B9 B10 64.3(3)
B4 B8 B9 B10 105.5(3)
B7 B8 B9 B10 0.0(4)
B11 B8 B9 B10 -36.7(3)
B3 B8 B9 B4 -41.2(3)
B7 B8 B9 B4 -105.5(3)
B11 B8 B9 B4 -142.2(3)
B3 B8 B9 B5 1.4(3)
B4 B8 B9 B5 42.6(3)
B7 B8 B9 B5 -62.9(3)
B11 B8 B9 B5 -99.6(3)
B3 B8 B9 B11 101.0(3)
B4 B8 B9 B11 142.2(3)
B7 B8 B9 B11 36.7(3)
C12 C1 B10 B11 143.6(3)
C2 C1 B10 B11 -1.0(3)
B5 C1 B10 B11 -102.2(3)
B6 C1 B10 B11 40.6(2)
C12 C1 B10 B6 103.0(3)
C2 C1 B10 B6 -41.6(2)
B5 C1 B10 B6 -142.9(3)
C12 C1 B10 B9 -152.2(3)
C2 C1 B10 B9 63.2(3)
B5 C1 B10 B9 -38.1(3)
B6 C1 B10 B9 104.8(3)
C12 C1 B10 B5 -114.1(4)
C2 C1 B10 B5 101.3(3)
B6 C1 B10 B5 142.9(3)
C2 B6 B10 C1 35.3(2)
B11 B6 B10 C1 134.0(2)
B7 B6 B10 C1 96.5(3)
C1 B6 B10 B11 -134.0(2)
C2 B6 B10 B11 -98.7(3)
B7 B6 B10 B11 -37.5(3)
C1 B6 B10 B9 -95.3(3)
C2 B6 B10 B9 -60.0(3)
B11 B6 B10 B9 38.8(3)
B7 B6 B10 B9 1.3(4)
C1 B6 B10 B5 -31.3(2)
C2 B6 B10 B5 4.0(3)
B11 B6 B10 B5 102.8(3)
B7 B6 B10 B5 65.3(3)
B4 B9 B10 C1 -1.9(4)
B5 B9 B10 C1 35.7(3)
B11 B9 B10 C1 -101.1(3)
B8 B9 B10 C1 -63.7(3)
B4 B9 B10 B11 99.2(3)
B5 B9 B10 B11 136.8(3)
B8 B9 B10 B11 37.4(3)
B4 B9 B10 B6 61.0(4)
B5 B9 B10 B6 98.6(3)
B11 B9 B10 B6 -38.2(3)
B8 B9 B10 B6 -0.8(4)
B4 B9 B10 B5 -37.6(3)
B11 B9 B10 B5 -136.8(3)
B8 B9 B10 B5 -99.4(3)
B9 B5 B10 C1 -136.6(3)
B4 B5 B10 C1 -101.9(3)
C1 B5 B10 B11 97.0(3)
B9 B5 B10 B11 -39.6(3)
B4 B5 B10 B11 -4.9(4)
C1 B5 B10 B6 33.1(3)
B9 B5 B10 B6 -103.5(3)
B4 B5 B10 B6 -68.7(4)
C1 B5 B10 B9 136.6(3)
B4 B5 B10 B9 34.7(3)
C1 B10 B11 B6 -40.5(2)
B9 B10 B11 B6 -137.9(3)
B5 B10 B11 B6 -98.9(3)
C1 B10 B11 B7 -3.2(3)
B6 B10 B11 B7 37.3(2)
B9 B10 B11 B7 -100.6(3)
B5 B10 B11 B7 -61.6(4)
C1 B10 B11 B8 59.4(3)
B6 B10 B11 B8 99.9(3)
B9 B10 B11 B8 -38.0(3)
B5 B10 B11 B8 1.0(4)
C1 B10 B11 B9 97.5(3)
B6 B10 B11 B9 137.9(3)
B5 B10 B11 B9 39.1(3)
C1 B6 B11 B10 39.7(2)
C2 B6 B11 B10 95.6(3)
B7 B6 B11 B10 138.3(3)
C1 B6 B11 B7 -98.6(3)
B10 B6 B11 B7 -138.3(3)
C2 B6 B11 B7 -42.7(2)
C1 B6 B11 B8 -61.4(3)
B10 B6 B11 B8 -101.1(3)
C2 B6 B11 B8 -5.5(3)
B7 B6 B11 B8 37.2(3)
C1 B6 B11 B9 2.1(3)
B10 B6 B11 B9 -37.6(2)
C2 B6 B11 B9 58.1(3)
B7 B6 B11 B9 100.7(3)
C2 B7 B11 B10 5.7(3)
B8 B7 B11 B10 100.5(3)
B6 B7 B11 B10 -37.3(3)
B3 B7 B11 B10 62.7(3)
C2 B7 B11 B6 43.0(2)
B8 B7 B11 B6 137.8(3)
B3 B7 B11 B6 100.0(3)
C2 B7 B11 B8 -94.8(3)
B6 B7 B11 B8 -137.8(3)
B3 B7 B11 B8 -37.8(2)
C2 B7 B11 B9 -57.7(3)
B8 B7 B11 B9 37.0(3)
B6 B7 B11 B9 -100.8(3)
B3 B7 B11 B9 -0.7(4)
B3 B8 B11 B10 -62.2(4)
B4 B8 B11 B10 3.5(4)
B7 B8 B11 B10 -100.8(3)
B9 B8 B11 B10 37.9(3)
B3 B8 B11 B6 1.1(4)
B4 B8 B11 B6 66.8(4)
B7 B8 B11 B6 -37.5(3)
B9 B8 B11 B6 101.2(3)
B3 B8 B11 B7 38.6(3)
B4 B8 B11 B7 104.3(3)
B9 B8 B11 B7 138.7(3)
B3 B8 B11 B9 -100.1(3)
B4 B8 B11 B9 -34.4(3)
B7 B8 B11 B9 -138.7(3)
B4 B9 B11 B10 -104.1(3)
B5 B9 B11 B10 -38.2(3)
B8 B9 B11 B10 -137.5(3)
B10 B9 B11 B6 37.6(3)
B4 B9 B11 B6 -66.5(3)
B5 B9 B11 B6 -0.6(3)
B8 B9 B11 B6 -100.0(3)
B10 B9 B11 B7 101.0(3)
B4 B9 B11 B7 -3.1(4)
B5 B9 B11 B7 62.8(3)
B8 B9 B11 B7 -36.6(3)
B10 B9 B11 B8 137.5(3)
B4 B9 B11 B8 33.4(3)
B5 B9 B11 B8 99.3(3)
C2 C1 C12 C13 -134.8(3)
B5 C1 C12 C13 5.9(5)
B10 C1 C12 C13 83.6(4)
B6 C1 C12 C13 153.1(3)
C2 C1 C12 C17 46.2(4)
B5 C1 C12 C17 -173.0(3)
B10 C1 C12 C17 -95.4(4)
B6 C1 C12 C17 -25.9(4)
C17 C12 C13 C14 -1.5(5)
C1 C12 C13 C14 179.4(3)
C12 C13 C14 C15 -0.2(5)
C13 C14 C15 C16 0.6(5)
C14 C15 C16 C17 0.8(5)
C15 C16 C17 C12 -2.7(5)
C13 C12 C17 C16 3.0(5)
C1 C12 C17 C16 -178.0(3)
C1 C2 C18 N19 -122.7(3)
B3 C2 C18 N19 91.1(3)
B7 C2 C18 N19 18.3(4)
B6 C2 C18 N19 -50.9(4)
C1 C2 C18 C23 61.5(4)
B3 C2 C18 C23 -84.7(4)
B7 C2 C18 C23 -157.5(3)
B6 C2 C18 C23 133.2(3)
C23 C18 N19 C20 -1.2(4)
C2 C18 N19 C20 -177.4(2)
C18 N19 C20 C21 -3.1(4)
C18 N19 C20 C30 174.0(2)
N19 C20 C21 C22 3.9(4)
C30 C20 C21 C22 -172.8(3)
C20 C21 C22 C23 -0.7(4)
C21 C22 C23 C18 -3.6(4)
C21 C22 C23 C24 176.4(3)
N19 C18 C23 C22 4.4(4)
C2 C18 C23 C22 -179.8(3)
N19 C18 C23 C24 -175.6(3)
C2 C18 C23 C24 0.3(4)
C22 C23 C24 C29 51.5(4)
C18 C23 C24 C29 -128.6(3)
C22 C23 C24 C25 -122.0(3)
C18 C23 C24 C25 57.9(4)
C29 C24 C25 C26 0.9(5)
C23 C24 C25 C26 174.4(3)
C24 C25 C26 C27 -1.1(5)
C25 C26 C27 C28 1.0(5)
C26 C27 C28 C29 -0.6(5)
C25 C24 C29 C28 -0.5(5)
C23 C24 C29 C28 -174.2(3)
C27 C28 C29 C24 0.4(5)
N19 C20 C30 N31 -0.9(3)
C21 C20 C30 N31 175.8(3)
N19 C20 C30 C35 -178.0(3)
C21 C20 C30 C35 -1.2(4)
C35 C30 N31 C32 -0.8(4)
C20 C30 N31 C32 -177.8(2)
C30 N31 C32 C33 2.1(4)
N31 C32 C33 C34 -2.8(4)
C32 C33 C34 C35 2.0(4)
C33 C34 C35 C30 -0.7(4)
N31 C30 C35 C34 0.1(4)
C20 C30 C35 C34 176.9(2)
